data_1552221
loop_
_publ_author_name
'Gransbury, Gemma K.'
'Boulon, Marie-Emmanuelle'
'Mole, Richard A.'
'Gable, Robert W.'
'Moubaraki, Boujemaa'
'Murray, Keith S.'
'Sorace, Lorenzo'
'Soncini, Alessandro'
'Boskovic, Colette'

_publ_section_title
;
 Single-ion anisotropy and exchange coupling in cobalt(ii)-radical
 complexes: insights from magnetic and ab initio studies
;
_journal_name_full 'Chemical Science'
_journal_paper_doi 10.1039/C9SC00914K
_journal_year 2019
_chemical_absolute_configuration ad
_chemical_formula_moiety 'C28 H29 Co N4 O2, F6 P, 1(C7 H8)'
_chemical_formula_sum 'C35 H37 Co F6 N4 O2 P'
_chemical_formula_weight 749.58
_chemical_name_systematic
'(tropolonato)-(tris(6-methyl-2-pyridylmethyl)amine)-cobalt(II) hexafluorophosphate toluene solvate'
_space_group_crystal_system monoclinic
_space_group_IT_number 4
_space_group_name_Hall 'P 2yb'
_space_group_name_H-M_alt 'P 1 21 1'
_symmetry_space_group_name_Hall 'P 2yb'
_symmetry_space_group_name_H-M 'P 1 21 1'
_atom_sites_solution_hydrogens geom
_atom_sites_solution_primary dual
_audit_block_doi 10.5517/ccdc.csd.cc21n811
_audit_creation_date 2018-05-03
_audit_creation_method
;
Olex2 1.2
(compiled 2018.04.26 svn.r3504 for OlexSys, GUI svn.r5492)
;
_audit_update_record
;
2019-02-09 deposited with the CCDC.    2019-08-13 downloaded from the CCDC.
;
_cell_angle_alpha 90
_cell_angle_beta 108.897(2)
_cell_angle_gamma 90
_cell_formula_units_Z 2
_cell_length_a 9.7975(2)
_cell_length_b 13.6880(2)
_cell_length_c 13.4124(3)
_cell_measurement_reflns_used 8132
_cell_measurement_temperature 130.01(10)
_cell_measurement_theta_max 73.9200
_cell_measurement_theta_min 4.7210
_cell_volume 1701.77(6)
_computing_cell_refinement 'CrysAlisPro 1.171.39.46 (Rigaku OD, 2018)'
_computing_data_collection 'CrysAlisPro 1.171.39.46 (Rigaku OD, 2018)'
_computing_data_reduction 'CrysAlisPro 1.171.39.46 (Rigaku OD, 2018)'
_computing_molecular_graphics 'Olex2 (Dolomanov et al., 2009)'
_computing_publication_material 'Olex2 (Dolomanov et al., 2009)'
_computing_structure_refinement 'ShelXL (Sheldrick, 2015)'
_computing_structure_solution 'ShelXT (Sheldrick, 2015)'
_diffrn_ambient_environment N~2~
_diffrn_ambient_temperature 130.01(10)
_diffrn_detector 'CCD plate'
_diffrn_detector_area_resol_mean 10.2273
_diffrn_detector_type Atlas
_diffrn_measured_fraction_theta_full 1.000
_diffrn_measured_fraction_theta_max 0.986
_diffrn_measurement_details
;
List of Runs (angles in degrees, time in seconds):

  # Type    Start    End  Width  t~exp~   \w     \q     \k     \f   Frames
#--------------------------------------------------------------------------
  1  \w    -25.00  29.00   1.00    1.00    --  -41.87  38.00  90.00   54
  2  \w    -49.00  21.00   1.00    1.00    --  -41.87  38.00-180.00   70
  3  \w    -80.00  -2.00   1.00    1.00    --  -41.87 125.00 -60.00   78
  4  \w     49.00  89.00   1.00    1.00    --   41.87-125.00-150.00   40
  5  \w     30.00  96.00   1.00    1.00    --   41.87  77.00-180.00   66
  6  \w     25.00  86.00   1.00    1.00    --   41.87  38.00 -60.00   61
  7  \w     76.00 125.00   1.00    3.88    --  105.57  61.00-180.00   49
  8  \w     29.00  90.00   1.00    3.88    --  105.57 -30.00-150.00   61
  9  \w     30.00  58.00   1.00    3.88    --  105.57 -30.00 150.00   28
 10  \w     73.00  99.00   1.00    3.88    --  105.57  77.00-150.00   26
 11  \w    111.00 177.00   1.00    3.88    --  105.57  77.00-150.00   66
 12  \w     39.00  98.00   1.00    3.88    --  105.57 -45.00-180.00   59
 13  \w     81.00 171.00   1.00    3.88    --  105.57  61.00 -90.00   90
 14  \w     60.00 118.00   1.00    3.88    --  105.57-125.00  90.00   58
 15  \w     40.00  88.00   1.00    3.88    --  105.57 -94.00   0.00   48
 16  \w     76.00 102.00   1.00    3.88    --  105.57  61.00-120.00   26
 17  \w     77.00 103.00   1.00    3.88    --  105.57  61.00-150.00   26
 18  \w    153.00 178.00   1.00    3.88    --  105.57  77.00-120.00   25
 19  \w     29.00  90.00   1.00    3.88    --  105.57 -30.00 -90.00   61
 20  \w     74.00  99.00   1.00    3.88    --  105.57  77.00-120.00   25
 21  \w    106.00 131.00   1.00    3.88    --  105.57  45.00 -30.00   25
 22  \w     81.00 106.00   1.00    3.88    --  105.57  45.00-120.00   25
 23  \w     84.00 150.00   1.00    3.88    --  105.57  45.00 -90.00   66
 24  \w     85.00 141.00   1.00    3.88    --  105.57  45.00-150.00   56
 25  \w     29.00  74.00   1.00    3.88    --  105.57 -30.00 -30.00   45
 26  \w     79.00 151.00   1.00    3.88    --  105.57  30.00 120.00   72
;
_diffrn_measurement_device 'four-circle diffractometer'
_diffrn_measurement_device_type 'SuperNova, Dual, Cu at home/near, Atlas'
_diffrn_measurement_method '\w scans'
_diffrn_orient_matrix_type 'CrysAlisPro convention (1999,Acta A55,543-557)'
_diffrn_orient_matrix_UB_11 0.0733382000
_diffrn_orient_matrix_UB_12 -0.0383847000
_diffrn_orient_matrix_UB_13 -0.0780049000
_diffrn_orient_matrix_UB_21 -0.1349261000
_diffrn_orient_matrix_UB_22 -0.0614913000
_diffrn_orient_matrix_UB_23 -0.0557257000
_diffrn_orient_matrix_UB_31 -0.0636157000
_diffrn_orient_matrix_UB_32 0.0861162000
_diffrn_orient_matrix_UB_33 -0.0744314000
_diffrn_radiation_monochromator mirror
_diffrn_radiation_probe x-ray
_diffrn_radiation_type CuK\a
_diffrn_radiation_wavelength 1.54184
_diffrn_reflns_av_R_equivalents 0.0257
_diffrn_reflns_av_unetI/netI 0.0320
_diffrn_reflns_Laue_measured_fraction_full 1.000
_diffrn_reflns_Laue_measured_fraction_max 0.986
_diffrn_reflns_limit_h_max 12
_diffrn_reflns_limit_h_min -12
_diffrn_reflns_limit_k_max 16
_diffrn_reflns_limit_k_min -16
_diffrn_reflns_limit_l_max 13
_diffrn_reflns_limit_l_min -16
_diffrn_reflns_number 14355
_diffrn_reflns_point_group_measured_fraction_full 0.998
_diffrn_reflns_point_group_measured_fraction_max 0.970
_diffrn_reflns_theta_full 67.684
_diffrn_reflns_theta_max 74.080
_diffrn_reflns_theta_min 3.483
_diffrn_source 'micro-focus sealed X-ray tube'
_diffrn_source_type 'SuperNova (Cu) X-ray Source'
_exptl_absorpt_coefficient_mu 5.023
_exptl_absorpt_correction_T_max 1.000
_exptl_absorpt_correction_T_min 0.361
_exptl_absorpt_correction_type gaussian
_exptl_absorpt_process_details
;
CrysAlisPro 1.171.39.46 (Rigaku Oxford Diffraction, 2018)
Numerical absorption correction based on gaussian integration over
            a multifaceted crystal model
Empirical absorption correction using spherical harmonics,
 implemented in SCALE3 ABSPACK scaling algorithm.
;
_exptl_crystal_colour 'clear reddish orange'
_exptl_crystal_colour_lustre clear
_exptl_crystal_colour_modifier reddish
_exptl_crystal_colour_primary orange
_exptl_crystal_density_diffrn 1.463
_exptl_crystal_description block
_exptl_crystal_F_000 774
_exptl_crystal_recrystallization_method 'Re-crystallisation from solvent: toluene'
_exptl_crystal_size_max 0.267
_exptl_crystal_size_mid 0.142
_exptl_crystal_size_min 0.079
_refine_diff_density_max 0.189
_refine_diff_density_min -0.188
_refine_diff_density_rms 0.039
_refine_ls_abs_structure_details
;
 Flack x determined using 2941 quotients [(I+)-(I-)]/[(I+)+(I-)]
 (Parsons, Flack and Wagner, Acta Cryst. B69 (2013) 249-259).
;
_refine_ls_abs_structure_Flack 0.007(2)
_refine_ls_extinction_coef 0.0014(2)
_refine_ls_extinction_expression Fc^*^=kFc[1+0.001xFc^2^\l^3^/sin(2\q)]^-1/4^
_refine_ls_extinction_method 'SHELXL-2014/7 (Sheldrick 2014'
_refine_ls_goodness_of_fit_ref 1.037
_refine_ls_hydrogen_treatment constr
_refine_ls_matrix_type full
_refine_ls_number_parameters 542
_refine_ls_number_reflns 6693
_refine_ls_number_restraints 86
_refine_ls_restrained_S_all 1.034
_refine_ls_R_factor_all 0.0298
_refine_ls_R_factor_gt 0.0291
_refine_ls_shift/su_max 0.000
_refine_ls_shift/su_mean 0.000
_refine_ls_structure_factor_coef Fsqd
_refine_ls_weighting_details 'w=1/[\s^2^(Fo^2^)+(0.0506P)^2^+0.1895P] where P=(Fo^2^+2Fc^2^)/3'
_refine_ls_weighting_scheme calc
_refine_ls_wR_factor_gt 0.0764
_refine_ls_wR_factor_ref 0.0771
_reflns_Friedel_coverage 0.883
_reflns_Friedel_fraction_full 0.997
_reflns_Friedel_fraction_max 0.951
_reflns_number_gt 6551
_reflns_number_total 6693
_reflns_threshold_expression 'I > 2\s(I)'
_cod_data_source_file c9sc00914k2.cif
_cod_data_source_block 2pf6-iv
_cod_database_code 1552221
_shelx_shelxl_version_number 2014/7
_chemical_oxdiff_formula CoC35H37N4O2PF6
_chemical_oxdiff_usercomment 'Red block from evaporation of toluene'
_shelx_space_group_comment
;
The symmetry employed for this shelxl refinement is uniquely defined
by the following loop, which should always be used as a source of
symmetry information in preference to the above space-group names.
They are only intended as comments.
;
_reflns_odcompleteness_completeness 99.97
_reflns_odcompleteness_iscentric 1
_reflns_odcompleteness_theta 66.97
_olex2_refinement_description
;
1. Fixed Uiso
 At 1.2 times of:
  All C(H) groups, All C(H,H) groups
 At 1.5 times of:
  All C(H,H,H) groups
2. Uiso/Uaniso restraints and constraints
C1A \\sim C1B \\sim C1C: within 2A with sigma of 0.01 and sigma for terminal
atoms of 0.02
C2A \\sim C2B \\sim C2C: within 2A with sigma of 0.01 and sigma for terminal
atoms of 0.02
C3A \\sim C3B \\sim C3C: within 2A with sigma of 0.01 and sigma for terminal
atoms of 0.02
C4A \\sim C4B \\sim C4C: within 2A with sigma of 0.01 and sigma for terminal
atoms of 0.02
C5A \\sim C5B \\sim C5C: within 2A with sigma of 0.01 and sigma for terminal
atoms of 0.02
C6A \\sim C6B \\sim C6C: within 2A with sigma of 0.01 and sigma for terminal
atoms of 0.02
C7A \\sim C7B \\sim C7C: within 2A with sigma of 0.01 and sigma for terminal
atoms of 0.02
3. Others
 1*[Sof(C1A)+Sof(H1A)+Sof(C2A)+Sof(H2A)+Sof(C3A)+Sof(H3A)+Sof(C4A)+Sof(H4A)+
 Sof(C5A)+Sof(H5A)+Sof(C6A)+Sof(C7A)+Sof(H7AA)+Sof(H7AB)+Sof(H7AC)]+1*[Sof(C1B)+
 Sof(H1B)+Sof(C2B)+Sof(H2B)+Sof(C3B)+Sof(H3B)+Sof(C4B)+Sof(H4B)+Sof(C5B)+
 Sof(H5B)+Sof(C6B)+Sof(C7B)+Sof(H7BA)+Sof(H7BB)+Sof(H7BC)]+1*[Sof(C1C)+Sof(H1C)+
 Sof(C2C)+Sof(H2C)+Sof(C3C)+Sof(H3C)+Sof(C4C)+Sof(H4C)+Sof(C5C)+Sof(H5C)+
 Sof(C6C)+Sof(C7C)+Sof(H7CA)+Sof(H7CB)+Sof(H7CC)]=1 with esd of 0.0001
 Sof(C1A)=Sof(H1A)=Sof(C2A)=Sof(H2A)=Sof(C3A)=Sof(H3A)=Sof(C4A)=Sof(H4A)=
 Sof(C5A)=Sof(H5A)=Sof(C6A)=Sof(C7A)=Sof(H7AA)=Sof(H7AB)=Sof(H7AC)=FVAR(1)
 Sof(C1B)=Sof(H1B)=Sof(C2B)=Sof(H2B)=Sof(C3B)=Sof(H3B)=Sof(C4B)=Sof(H4B)=
 Sof(C5B)=Sof(H5B)=Sof(C6B)=Sof(C7B)=Sof(H7BA)=Sof(H7BB)=Sof(H7BC)=FVAR(2)
 Sof(C1C)=Sof(H1C)=Sof(C2C)=Sof(H2C)=Sof(C3C)=Sof(H3C)=Sof(C4C)=Sof(H4C)=
 Sof(C5C)=Sof(H5C)=Sof(C6C)=Sof(C7C)=Sof(H7CA)=Sof(H7CB)=Sof(H7CC)=FVAR(3)
4.a Secondary CH2 refined with riding coordinates:
 C13(H13A,H13B), C19(H19A,H19B), C25(H25A,H25B)
4.b Aromatic/amide H refined with riding coordinates:
 C3(H3), C4(H4), C5(H5), C6(H6), C7(H7), C9(H9), C10(H10), C11(H11), C15(H15),
 C16(H16), C17(H17), C21(H21), C22(H22), C23(H23), C1A(H1A), C2A(H2A), C3A(H3A),
  C4A(H4A), C5A(H5A), C1B(H1B), C2B(H2B), C3B(H3B), C4B(H4B), C5B(H5B),
 C1C(H1C), C2C(H2C), C3C(H3C), C4C(H4C), C5C(H5C)
4.c Fitted hexagon refined as free rotating group:
 C1A(C2A,C3A,C4A,C5A,C6A), C1B(C2B,C3B,C4B,C5B,C6B), C1C(C2C,C3C,C4C,C5C,C6C)
4.d Idealised Me refined as rotating group:
 C26(H26A,H26B,H26C), C27(H27A,H27B,H27C), C28(H28A,H28B,H28C), C7A(H7AA,H7AB,
 H7AC), C7B(H7BA,H7BB,H7BC), C7C(H7CA,H7CB,H7CC)
;
_olex2_submission_special_instructions 'No special instructions were received'
_oxdiff_exptl_absorpt_empirical_details
;
Empirical correction (ABSPACK) includes:
- Absorption correction using spherical harmonics
- Frame scaling
;
_oxdiff_exptl_absorpt_empirical_full_max 1.390
_oxdiff_exptl_absorpt_empirical_full_min 0.774

loop_
_space_group_symop_operation_xyz
'x, y, z'
'-x, y+1/2, -z'

loop_
_atom_site_label
_atom_site_type_symbol
_atom_site_fract_x
_atom_site_fract_y
_atom_site_fract_z
_atom_site_U_iso_or_equiv
_atom_site_adp_type
_atom_site_occupancy
_atom_site_site_symmetry_order
_atom_site_calc_flag
_atom_site_refinement_flags_posn
_atom_site_refinement_flags_adp
_atom_site_refinement_flags_occupancy
_atom_site_disorder_assembly
_atom_site_disorder_group
Co1 Co 0.45868(4) 0.53960(3) 0.13830(3) 0.02233(11) Uani 1 1 d . . . . .
O1 O 0.6180(2) 0.63003(14) 0.21651(15) 0.0272(4) Uani 1 1 d . . . . .
O2 O 0.60434(19) 0.52254(12) 0.05518(14) 0.0253(4) Uani 1 1 d . . . . .
N1 N 0.3102(2) 0.44339(16) 0.03252(19) 0.0258(5) Uani 1 1 d . . . . .
N2 N 0.2937(2) 0.54111(19) 0.21496(17) 0.0273(4) Uani 1 1 d . . . . .
N3 N 0.3323(2) 0.63963(17) 0.01293(19) 0.0254(5) Uani 1 1 d . . . . .
N4 N 0.5224(2) 0.39920(16) 0.22277(19) 0.0257(4) Uani 1 1 d . . . . .
C1 C 0.7184(3) 0.64313(18) 0.1760(2) 0.0226(5) Uani 1 1 d . . . . .
C2 C 0.7093(3) 0.58275(18) 0.0826(2) 0.0228(5) Uani 1 1 d . . . . .
C3 C 0.8043(3) 0.58872(19) 0.0237(2) 0.0269(5) Uani 1 1 d . . . . .
H3 H 0.7833 0.5444 -0.0339 0.032 Uiso 1 1 calc R . . . .
C4 C 0.9233(3) 0.6479(2) 0.0346(2) 0.0318(6) Uani 1 1 d . . . . .
H4 H 0.9679 0.6396 -0.0181 0.038 Uiso 1 1 calc R . . . .
C5 C 0.9871(3) 0.7175(2) 0.1111(3) 0.0353(6) Uani 1 1 d . . . . .
H5 H 1.0698 0.7498 0.1050 0.042 Uiso 1 1 calc R . . . .
C6 C 0.9429(3) 0.7446(2) 0.1951(2) 0.0341(6) Uani 1 1 d . . . . .
H6 H 1.0013 0.7926 0.2404 0.041 Uiso 1 1 calc R . . . .
C7 C 0.8261(3) 0.7123(2) 0.2232(2) 0.0297(5) Uani 1 1 d . . . . .
H7 H 0.8175 0.7420 0.2849 0.036 Uiso 1 1 calc R . . . .
C8 C 0.2966(3) 0.5798(2) 0.3079(2) 0.0326(6) Uani 1 1 d . . . . .
C9 C 0.1939(4) 0.5537(3) 0.3545(3) 0.0466(8) Uani 1 1 d . . . . .
H9 H 0.1957 0.5829 0.4192 0.056 Uiso 1 1 calc R . . . .
C10 C 0.0897(4) 0.4855(4) 0.3071(3) 0.0583(11) Uani 1 1 d . . . . .
H10 H 0.0217 0.4652 0.3398 0.070 Uiso 1 1 calc R . . . .
C11 C 0.0864(4) 0.4476(3) 0.2117(3) 0.0478(9) Uani 1 1 d . . . . .
H11 H 0.0145 0.4014 0.1767 0.057 Uiso 1 1 calc R . . . .
C12 C 0.1878(3) 0.4770(2) 0.1671(2) 0.0308(6) Uani 1 1 d . . . . .
C13 C 0.1736(3) 0.4436(2) 0.0570(3) 0.0325(6) Uani 1 1 d . . . . .
H13A H 0.1332 0.3766 0.0470 0.039 Uiso 1 1 calc R . . . .
H13B H 0.1039 0.4867 0.0060 0.039 Uiso 1 1 calc R . . . .
C14 C 0.3194(3) 0.7377(2) 0.0133(2) 0.0272(5) Uani 1 1 d . . . . .
C15 C 0.2476(3) 0.7888(2) -0.0788(3) 0.0343(6) Uani 1 1 d . . . . .
H15 H 0.2433 0.8581 -0.0779 0.041 Uiso 1 1 calc R . . . .
C16 C 0.1831(3) 0.7386(2) -0.1710(3) 0.0385(7) Uani 1 1 d . . . . .
H16 H 0.1339 0.7726 -0.2342 0.046 Uiso 1 1 calc R . . . .
C17 C 0.1914(3) 0.6373(2) -0.1700(2) 0.0348(6) Uani 1 1 d . . . . .
H17 H 0.1449 0.6006 -0.2318 0.042 Uiso 1 1 calc R . . . .
C18 C 0.2684(3) 0.5912(2) -0.0776(2) 0.0277(5) Uani 1 1 d . . . . .
C19 C 0.2891(3) 0.4813(2) -0.0744(2) 0.0298(6) Uani 1 1 d . . . . .
H19A H 0.2034 0.4500 -0.1249 0.036 Uiso 1 1 calc R . . . .
H19B H 0.3741 0.4649 -0.0957 0.036 Uiso 1 1 calc R . . . .
C20 C 0.5956(3) 0.3828(2) 0.3248(2) 0.0314(6) Uani 1 1 d . . . . .
C21 C 0.5924(4) 0.2912(3) 0.3701(3) 0.0391(7) Uani 1 1 d . . . . .
H21 H 0.6441 0.2808 0.4426 0.047 Uiso 1 1 calc R . . . .
C22 C 0.5149(4) 0.2164(3) 0.3103(3) 0.0442(8) Uani 1 1 d . . . . .
H22 H 0.5108 0.1544 0.3410 0.053 Uiso 1 1 calc R . . . .
C23 C 0.4422(3) 0.2324(2) 0.2040(3) 0.0381(7) Uani 1 1 d . . . . .
H23 H 0.3894 0.1814 0.1603 0.046 Uiso 1 1 calc R . . . .
C24 C 0.4487(3) 0.3240(2) 0.1638(2) 0.0280(5) Uani 1 1 d . . . . .
C25 C 0.3792(3) 0.34616(19) 0.0481(2) 0.0292(6) Uani 1 1 d . . . . .
H25A H 0.4533 0.3440 0.0125 0.035 Uiso 1 1 calc R . . . .
H25B H 0.3058 0.2957 0.0157 0.035 Uiso 1 1 calc R . . . .
C26 C 0.4095(4) 0.6535(2) 0.3603(3) 0.0412(7) Uani 1 1 d . . . . .
H26A H 0.4791 0.6582 0.3220 0.062 Uiso 1 1 calc GR . . . .
H26B H 0.4595 0.6332 0.4332 0.062 Uiso 1 1 calc GR . . . .
H26C H 0.3640 0.7172 0.3602 0.062 Uiso 1 1 calc GR . . . .
C27 C 0.3830(3) 0.7907(2) 0.1153(2) 0.0317(6) Uani 1 1 d . . . . .
H27A H 0.3322 0.7716 0.1643 0.048 Uiso 1 1 calc GR . . . .
H27B H 0.3730 0.8613 0.1029 0.048 Uiso 1 1 calc GR . . . .
H27C H 0.4854 0.7739 0.1456 0.048 Uiso 1 1 calc GR . . . .
C28 C 0.6822(4) 0.4646(3) 0.3889(3) 0.0470(8) Uani 1 1 d . . . . .
H28A H 0.7764 0.4676 0.3783 0.071 Uiso 1 1 calc GR . . . .
H28B H 0.6958 0.4533 0.4637 0.071 Uiso 1 1 calc GR . . . .
H28C H 0.6309 0.5264 0.3668 0.071 Uiso 1 1 calc GR . . . .
P1 P 0.78654(8) 0.49682(5) 0.72829(6) 0.02873(16) Uani 1 1 d . . . . .
F1 F 0.9204(2) 0.49274(17) 0.68475(18) 0.0507(5) Uani 1 1 d . . . . .
F2 F 0.7403(2) 0.38970(13) 0.68186(16) 0.0421(4) Uani 1 1 d . . . . .
F3 F 0.6879(2) 0.54434(17) 0.62006(14) 0.0475(4) Uani 1 1 d . . . . .
F4 F 0.8844(2) 0.44914(16) 0.83737(16) 0.0468(5) Uani 1 1 d . . . . .
F5 F 0.8350(2) 0.60316(14) 0.77515(18) 0.0448(5) Uani 1 1 d . . . . .
F6 F 0.65331(18) 0.50074(13) 0.77227(14) 0.0353(4) Uani 1 1 d . . . . .
C1A C 1.1185(8) 0.3838(4) 0.5659(5) 0.035(3) Uani 0.444(4) 1 d . U P A 1
H1A H 1.1236 0.4419 0.6058 0.043 Uiso 0.444(4) 1 calc R . P A 1
C2A C 0.9912(7) 0.3303(5) 0.5326(5) 0.0372(16) Uani 0.444(4) 1 d G U P A 1
H2A H 0.9093 0.3518 0.5497 0.045 Uiso 0.444(4) 1 calc R . P A 1
C3A C 0.9838(7) 0.2454(5) 0.4743(6) 0.045(2) Uani 0.444(4) 1 d G U P A 1
H3A H 0.8967 0.2088 0.4515 0.054 Uiso 0.444(4) 1 calc R . P A 1
C4A C 1.1037(9) 0.2140(5) 0.4493(7) 0.053(3) Uani 0.444(4) 1 d G U P A 1
H4A H 1.0986 0.1559 0.4095 0.063 Uiso 0.444(4) 1 calc R . P A 1
C5A C 1.2310(7) 0.2675(6) 0.4826(7) 0.047(3) Uani 0.444(4) 1 d G U P A 1
H5A H 1.3129 0.2460 0.4656 0.057 Uiso 0.444(4) 1 calc R . P A 1
C6A C 1.2384(7) 0.3524(5) 0.5409(6) 0.046(2) Uani 0.444(4) 1 d G U P A 1
C7A C 1.3768(13) 0.4082(10) 0.5803(12) 0.067(3) Uani 0.444(4) 1 d . U P A 1
H7AA H 1.3934 0.4433 0.5216 0.101 Uiso 0.444(4) 1 calc GR . P A 1
H7AB H 1.4566 0.3627 0.6111 0.101 Uiso 0.444(4) 1 calc GR . P A 1
H7AC H 1.3712 0.4550 0.6341 0.101 Uiso 0.444(4) 1 calc GR . P A 1
C1B C 1.0767(6) 0.3593(6) 0.5487(6) 0.039(3) Uani 0.403(4) 1 d . U P B 2
H1B H 0.9802 0.3608 0.5496 0.046 Uiso 0.403(4) 1 calc R . P B 2
C2B C 1.1718(9) 0.4340(5) 0.5959(5) 0.043(2) Uani 0.403(4) 1 d G U P B 2
H2B H 1.1402 0.4866 0.6292 0.052 Uiso 0.403(4) 1 calc R . P B 2
C3B C 1.3130(8) 0.4317(5) 0.5945(6) 0.057(3) Uani 0.403(4) 1 d G U P B 2
H3B H 1.3779 0.4827 0.6268 0.068 Uiso 0.403(4) 1 calc R . P B 2
C4B C 1.3591(7) 0.3547(7) 0.5458(8) 0.061(3) Uani 0.403(4) 1 d G U P B 2
H4B H 1.4556 0.3531 0.5448 0.073 Uiso 0.403(4) 1 calc R . P B 2
C5B C 1.2640(8) 0.2800(6) 0.4985(7) 0.053(3) Uani 0.403(4) 1 d G U P B 2
H5B H 1.2955 0.2274 0.4652 0.064 Uiso 0.403(4) 1 calc R . P B 2
C6B C 1.1228(7) 0.2823(5) 0.4999(5) 0.0398(18) Uani 0.403(4) 1 d G U P B 2
C7B C 1.0227(15) 0.1975(11) 0.4567(10) 0.061(3) Uani 0.403(4) 1 d . U P B 2
H7BA H 1.0476 0.1671 0.3987 0.092 Uiso 0.403(4) 1 calc GR . P B 2
H7BB H 0.9229 0.2210 0.4306 0.092 Uiso 0.403(4) 1 calc GR . P B 2
H7BC H 1.0325 0.1493 0.5126 0.092 Uiso 0.403(4) 1 calc GR . P B 2
C1C C 1.081(2) 0.3628(17) 0.5467(19) 0.035(6) Uani 0.153(4) 1 d . U P C 3
H1C H 1.0253 0.4004 0.5789 0.042 Uiso 0.153(4) 1 calc R . P C 3
C2C C 1.019(2) 0.2843(18) 0.482(2) 0.057(7) Uani 0.153(4) 1 d G U P C 3
H2C H 0.9207 0.2681 0.4705 0.068 Uiso 0.153(4) 1 calc R . P C 3
C3C C 1.101(3) 0.2294(17) 0.435(2) 0.052(7) Uani 0.153(4) 1 d G U P C 3
H3C H 1.0582 0.1757 0.3912 0.063 Uiso 0.153(4) 1 calc R . P C 3
C4C C 1.245(3) 0.253(2) 0.453(2) 0.064(6) Uani 0.153(4) 1 d G U P C 3
H4C H 1.3004 0.2155 0.4204 0.077 Uiso 0.153(4) 1 calc R . P C 3
C5C C 1.307(2) 0.3315(19) 0.5170(18) 0.048(5) Uani 0.153(4) 1 d G U P C 3
H5C H 1.4050 0.3477 0.5288 0.057 Uiso 0.153(4) 1 calc R . P C 3
C6C C 1.225(2) 0.3865(14) 0.5640(17) 0.043(5) Uani 0.153(4) 1 d G U P C 3
C7C C 1.290(4) 0.472(3) 0.630(3) 0.069(8) Uani 0.153(4) 1 d . U P C 3
H7CA H 1.2271 0.5284 0.6071 0.103 Uiso 0.153(4) 1 calc GR . P C 3
H7CB H 1.3844 0.4856 0.6217 0.103 Uiso 0.153(4) 1 calc GR . P C 3
H7CC H 1.3032 0.4571 0.7037 0.103 Uiso 0.153(4) 1 calc GR . P C 3

loop_
_atom_site_aniso_label
_atom_site_aniso_U_11
_atom_site_aniso_U_22
_atom_site_aniso_U_33
_atom_site_aniso_U_23
_atom_site_aniso_U_13
_atom_site_aniso_U_12
Co1 0.02233(19) 0.02015(18) 0.0246(2) -0.00423(16) 0.00780(14) -0.00395(16)
O1 0.0270(9) 0.0296(9) 0.0263(9) -0.0081(7) 0.0103(7) -0.0069(7)
O2 0.0271(8) 0.0240(10) 0.0256(9) -0.0051(7) 0.0097(7) -0.0025(7)
N1 0.0243(10) 0.0195(10) 0.0307(12) -0.0038(8) 0.0047(9) -0.0033(8)
N2 0.0287(10) 0.0248(9) 0.0314(11) 0.0029(10) 0.0136(8) 0.0018(10)
N3 0.0235(10) 0.0225(10) 0.0298(12) -0.0013(9) 0.0084(9) -0.0017(8)
N4 0.0251(10) 0.0239(10) 0.0285(11) 0.0002(8) 0.0093(9) -0.0003(8)
C1 0.0234(11) 0.0209(11) 0.0221(12) 0.0001(9) 0.0053(9) 0.0012(9)
C2 0.0233(11) 0.0192(11) 0.0233(12) 0.0016(9) 0.0042(9) 0.0034(9)
C3 0.0288(12) 0.0236(12) 0.0297(13) 0.0020(10) 0.0115(11) 0.0054(10)
C4 0.0280(13) 0.0310(13) 0.0413(16) 0.0079(12) 0.0180(12) 0.0069(11)
C5 0.0227(12) 0.0349(14) 0.0487(18) 0.0075(13) 0.0124(12) -0.0013(10)
C6 0.0272(13) 0.0321(14) 0.0379(15) 0.0000(12) 0.0036(11) -0.0084(11)
C7 0.0295(13) 0.0300(13) 0.0274(13) -0.0030(10) 0.0063(10) -0.0051(10)
C8 0.0362(14) 0.0325(13) 0.0328(14) 0.0081(11) 0.0165(12) 0.0080(11)
C9 0.0439(17) 0.067(2) 0.0358(15) 0.0122(16) 0.0222(13) 0.0082(17)
C10 0.0372(17) 0.096(3) 0.047(2) 0.023(2) 0.0209(15) -0.0043(19)
C11 0.0304(14) 0.064(2) 0.0468(19) 0.0196(17) 0.0094(13) -0.0097(14)
C12 0.0237(12) 0.0288(13) 0.0384(15) 0.0094(11) 0.0081(11) 0.0024(10)
C13 0.0227(12) 0.0281(13) 0.0439(17) -0.0024(11) 0.0068(11) -0.0062(10)
C14 0.0231(11) 0.0229(12) 0.0372(15) -0.0018(11) 0.0121(11) -0.0005(9)
C15 0.0322(14) 0.0226(12) 0.0454(17) 0.0015(11) 0.0090(12) 0.0022(10)
C16 0.0381(15) 0.0308(14) 0.0386(16) 0.0063(12) 0.0014(13) 0.0051(12)
C17 0.0365(14) 0.0299(14) 0.0305(14) -0.0018(11) 0.0004(12) -0.0005(11)
C18 0.0254(12) 0.0233(12) 0.0319(14) -0.0024(10) 0.0059(11) -0.0013(10)
C19 0.0337(13) 0.0221(13) 0.0277(13) -0.0049(10) 0.0019(11) -0.0032(10)
C20 0.0314(13) 0.0345(14) 0.0282(14) 0.0020(11) 0.0097(11) 0.0017(11)
C21 0.0386(15) 0.0458(17) 0.0321(15) 0.0117(13) 0.0102(12) 0.0002(13)
C22 0.0434(17) 0.0387(17) 0.0482(19) 0.0157(14) 0.0118(14) -0.0048(13)
C23 0.0356(15) 0.0286(14) 0.0461(17) 0.0039(12) 0.0075(13) -0.0071(11)
C24 0.0242(12) 0.0241(12) 0.0347(15) 0.0002(11) 0.0083(11) -0.0017(10)
C25 0.0312(13) 0.0202(12) 0.0322(14) -0.0043(10) 0.0048(11) -0.0030(10)
C26 0.058(2) 0.0375(16) 0.0352(16) -0.0065(13) 0.0243(15) -0.0013(14)
C27 0.0350(14) 0.0230(12) 0.0388(16) -0.0053(11) 0.0141(12) -0.0019(11)
C28 0.060(2) 0.0439(18) 0.0261(15) -0.0029(13) -0.0015(14) -0.0028(15)
P1 0.0330(3) 0.0246(3) 0.0310(3) -0.0028(3) 0.0136(3) 0.0020(3)
F1 0.0515(11) 0.0473(11) 0.0681(14) -0.0170(10) 0.0397(10) -0.0045(9)
F2 0.0498(10) 0.0270(8) 0.0492(11) -0.0086(8) 0.0155(9) -0.0021(7)
F3 0.0683(12) 0.0433(9) 0.0327(9) 0.0075(9) 0.0191(8) 0.0128(11)
F4 0.0439(10) 0.0503(11) 0.0394(10) -0.0016(9) 0.0040(8) 0.0179(9)
F5 0.0523(11) 0.0300(9) 0.0602(13) -0.0141(8) 0.0293(10) -0.0067(8)
F6 0.0351(8) 0.0359(8) 0.0383(9) 0.0014(7) 0.0168(7) 0.0024(7)
C1A 0.037(6) 0.034(5) 0.033(4) 0.005(4) 0.007(4) 0.006(5)
C2A 0.038(4) 0.045(4) 0.030(4) 0.005(3) 0.011(3) 0.013(3)
C3A 0.041(5) 0.052(6) 0.038(4) -0.005(4) 0.007(4) 0.008(4)
C4A 0.060(7) 0.051(6) 0.042(5) -0.012(5) 0.011(5) 0.022(6)
C5A 0.036(4) 0.062(6) 0.045(5) 0.000(5) 0.015(4) 0.016(4)
C6A 0.041(4) 0.053(6) 0.039(5) 0.007(4) 0.004(4) -0.001(4)
C7A 0.050(6) 0.058(7) 0.078(8) 0.004(6) 0.000(6) -0.007(6)
C1B 0.040(6) 0.047(6) 0.030(5) 0.004(5) 0.013(5) 0.010(6)
C2B 0.060(6) 0.037(4) 0.035(4) 0.000(4) 0.019(4) 0.007(4)
C3B 0.071(9) 0.041(7) 0.056(7) 0.003(5) 0.018(6) 0.017(6)
C4B 0.041(6) 0.063(7) 0.074(8) -0.003(6) 0.010(5) 0.009(6)
C5B 0.050(6) 0.052(6) 0.057(6) -0.009(5) 0.018(6) 0.017(6)
C6B 0.043(4) 0.048(4) 0.025(3) 0.000(3) 0.007(3) 0.008(4)
C7B 0.055(7) 0.072(8) 0.048(6) -0.009(5) 0.005(5) 0.006(7)
C1C 0.037(10) 0.042(9) 0.029(9) 0.003(9) 0.014(9) 0.008(9)
C2C 0.055(12) 0.054(13) 0.049(11) 0.006(11) -0.001(10) 0.004(11)
C3C 0.048(13) 0.045(11) 0.051(12) -0.005(11) -0.001(11) 0.007(11)
C4C 0.061(10) 0.061(10) 0.059(11) -0.012(10) 0.003(9) 0.011(9)
C5C 0.045(10) 0.057(10) 0.044(9) -0.008(9) 0.019(9) 0.024(9)
C6C 0.048(9) 0.044(10) 0.030(9) -0.001(8) 0.003(8) -0.011(9)
C7C 0.082(18) 0.051(16) 0.065(17) -0.001(13) 0.012(14) 0.015(14)

loop_
_atom_type_symbol
_atom_type_description
_atom_type_scat_dispersion_real
_atom_type_scat_dispersion_imag
_atom_type_scat_source
C C 0.0181 0.0091 'International Tables Vol C Tables 4.2.6.8 and 6.1.1.4'
H H 0.0000 0.0000 'International Tables Vol C Tables 4.2.6.8 and 6.1.1.4'
N N 0.0311 0.0180 'International Tables Vol C Tables 4.2.6.8 and 6.1.1.4'
O O 0.0492 0.0322 'International Tables Vol C Tables 4.2.6.8 and 6.1.1.4'
F F 0.0727 0.0534 'International Tables Vol C Tables 4.2.6.8 and 6.1.1.4'
P P 0.2955 0.4335 'International Tables Vol C Tables 4.2.6.8 and 6.1.1.4'
Co Co -2.3653 3.6143 'International Tables Vol C Tables 4.2.6.8 and 6.1.1.4'

loop_
_citation_id
_citation_doi
_citation_year
1 10.1039/C9SC00914K 2019

loop_
_exptl_crystal_face_index_h
_exptl_crystal_face_index_k
_exptl_crystal_face_index_l
_exptl_crystal_face_perp_dist
-4 0 -5 0.1203
2 9 -1 0.0522
4 0 5 0.1182
-1 -9 2 0.0630
1 5 -7 0.1161
5 -4 -5 0.0477
-5 4 5 0.0306

loop_
_geom_angle_atom_site_label_1
_geom_angle_atom_site_label_2
_geom_angle_atom_site_label_3
_geom_angle
O1 Co1 O2 78.31(7)
O1 Co1 N1 168.74(9)
O1 Co1 N2 108.57(9)
O1 Co1 N3 99.50(8)
O1 Co1 N4 103.04(8)
O2 Co1 N1 90.71(8)
O2 Co1 N2 172.89(8)
O2 Co1 N3 88.53(8)
O2 Co1 N4 92.75(8)
N1 Co1 N2 82.48(9)
N1 Co1 N3 77.45(8)
N1 Co1 N4 79.78(9)
N2 Co1 N3 91.99(9)
N2 Co1 N4 84.04(9)
N3 Co1 N4 157.21(9)
C1 O1 Co1 116.08(16)
C2 O2 Co1 113.57(15)
C13 N1 Co1 108.89(17)
C19 N1 Co1 106.30(16)
C19 N1 C13 111.3(2)
C19 N1 C25 111.6(2)
C25 N1 Co1 106.32(16)
C25 N1 C13 112.1(2)
C8 N2 Co1 130.10(19)
C8 N2 C12 118.6(2)
C12 N2 Co1 109.99(19)
C14 N3 Co1 130.1(2)
C18 N3 Co1 111.31(18)
C18 N3 C14 118.4(3)
C20 N4 Co1 129.5(2)
C20 N4 C24 118.4(2)
C24 N4 Co1 110.58(18)
O1 C1 C2 115.9(2)
O1 C1 C7 118.1(2)
C7 C1 C2 126.0(2)
O2 C2 C1 115.3(2)
O2 C2 C3 119.6(2)
C3 C2 C1 125.1(2)
C2 C3 H3 114.3
C4 C3 C2 131.4(3)
C4 C3 H3 114.3
C3 C4 H4 115.2
C3 C4 C5 129.7(3)
C5 C4 H4 115.2
C4 C5 H5 116.5
C6 C5 C4 126.9(3)
C6 C5 H5 116.5
C5 C6 H6 115.1
C5 C6 C7 129.7(3)
C7 C6 H6 115.1
C1 C7 H7 114.5
C6 C7 C1 131.1(3)
C6 C7 H7 114.5
N2 C8 C9 120.9(3)
N2 C8 C26 119.5(3)
C9 C8 C26 119.7(3)
C8 C9 H9 119.9
C10 C9 C8 120.1(3)
C10 C9 H9 119.9
C9 C10 H10 120.7
C11 C10 C9 118.5(3)
C11 C10 H10 120.7
C10 C11 H11 120.2
C10 C11 C12 119.6(3)
C12 C11 H11 120.2
N2 C12 C11 122.3(3)
N2 C12 C13 118.4(2)
C11 C12 C13 119.1(3)
N1 C13 C12 114.5(2)
N1 C13 H13A 108.6
N1 C13 H13B 108.6
C12 C13 H13A 108.6
C12 C13 H13B 108.6
H13A C13 H13B 107.6
N3 C14 C15 121.1(3)
N3 C14 C27 118.3(3)
C15 C14 C27 120.6(3)
C14 C15 H15 120.0
C16 C15 C14 119.9(3)
C16 C15 H15 120.0
C15 C16 H16 120.6
C15 C16 C17 118.8(3)
C17 C16 H16 120.6
C16 C17 H17 120.7
C18 C17 C16 118.7(3)
C18 C17 H17 120.7
N3 C18 C17 123.0(3)
N3 C18 C19 116.3(3)
C17 C18 C19 120.6(3)
N1 C19 C18 110.6(2)
N1 C19 H19A 109.5
N1 C19 H19B 109.5
C18 C19 H19A 109.5
C18 C19 H19B 109.5
H19A C19 H19B 108.1
N4 C20 C21 120.9(3)
N4 C20 C28 118.4(3)
C21 C20 C28 120.7(3)
C20 C21 H21 119.9
C22 C21 C20 120.1(3)
C22 C21 H21 119.9
C21 C22 H22 120.5
C21 C22 C23 119.1(3)
C23 C22 H22 120.5
C22 C23 H23 120.9
C24 C23 C22 118.2(3)
C24 C23 H23 120.9
N4 C24 C23 123.2(3)
N4 C24 C25 115.2(2)
C23 C24 C25 121.6(3)
N1 C25 C24 111.1(2)
N1 C25 H25A 109.4
N1 C25 H25B 109.4
C24 C25 H25A 109.4
C24 C25 H25B 109.4
H25A C25 H25B 108.0
C8 C26 H26A 109.5
C8 C26 H26B 109.5
C8 C26 H26C 109.5
H26A C26 H26B 109.5
H26A C26 H26C 109.5
H26B C26 H26C 109.5
C14 C27 H27A 109.5
C14 C27 H27B 109.5
C14 C27 H27C 109.5
H27A C27 H27B 109.5
H27A C27 H27C 109.5
H27B C27 H27C 109.5
C20 C28 H28A 109.5
C20 C28 H28B 109.5
C20 C28 H28C 109.5
H28A C28 H28B 109.5
H28A C28 H28C 109.5
H28B C28 H28C 109.5
F1 P1 F4 90.03(12)
F2 P1 F1 89.32(11)
F2 P1 F4 89.56(11)
F3 P1 F1 90.50(12)
F3 P1 F2 90.44(12)
F3 P1 F4 179.48(12)
F5 P1 F1 90.06(11)
F5 P1 F2 179.18(12)
F5 P1 F3 90.10(12)
F5 P1 F4 89.90(12)
F5 P1 F6 89.91(10)
F6 P1 F1 179.75(14)
F6 P1 F2 90.70(11)
F6 P1 F3 89.75(10)
F6 P1 F4 89.72(11)
C2A C1A H1A 120.0
C2A C1A C6A 120.0
C6A C1A H1A 120.0
C1A C2A H2A 120.0
C3A C2A C1A 120.0
C3A C2A H2A 120.0
C2A C3A H3A 120.0
C2A C3A C4A 120.0
C4A C3A H3A 120.0
C3A C4A H4A 120.0
C3A C4A C5A 120.0
C5A C4A H4A 120.0
C4A C5A H5A 120.0
C6A C5A C4A 120.0
C6A C5A H5A 120.0
C1A C6A C7A 119.8(8)
C5A C6A C1A 120.0
C5A C6A C7A 120.1(8)
C6A C7A H7AA 109.5
C6A C7A H7AB 109.5
C6A C7A H7AC 109.5
H7AA C7A H7AB 109.5
H7AA C7A H7AC 109.5
H7AB C7A H7AC 109.5
C2B C1B H1B 120.0
C2B C1B C6B 120.0
C6B C1B H1B 120.0
C1B C2B H2B 120.0
C3B C2B C1B 120.0
C3B C2B H2B 120.0
C2B C3B H3B 120.0
C2B C3B C4B 120.0
C4B C3B H3B 120.0
C3B C4B H4B 120.0
C5B C4B C3B 120.0
C5B C4B H4B 120.0
C4B C5B H5B 120.0
C6B C5B C4B 120.0
C6B C5B H5B 120.0
C1B C6B C7B 119.6(8)
C5B C6B C1B 120.0
C5B C6B C7B 120.2(8)
C6B C7B H7BA 109.5
C6B C7B H7BB 109.5
C6B C7B H7BC 109.5
H7BA C7B H7BB 109.5
H7BA C7B H7BC 109.5
H7BB C7B H7BC 109.5
C2C C1C H1C 120.0
C2C C1C C6C 120.0
C6C C1C H1C 120.0
C1C C2C H2C 120.0
C3C C2C C1C 120.0
C3C C2C H2C 120.0
C2C C3C H3C 120.0
C2C C3C C4C 120.0
C4C C3C H3C 120.0
C3C C4C H4C 120.0
C3C C4C C5C 120.0
C5C C4C H4C 120.0
C4C C5C H5C 120.0
C6C C5C C4C 120.0
C6C C5C H5C 120.0
C1C C6C C7C 120(2)
C5C C6C C1C 120.0
C5C C6C C7C 120(2)
C6C C7C H7CA 109.5
C6C C7C H7CB 109.5
C6C C7C H7CC 109.5
H7CA C7C H7CB 109.5
H7CA C7C H7CC 109.5
H7CB C7C H7CC 109.5

loop_
_geom_bond_atom_site_label_1
_geom_bond_atom_site_label_2
_geom_bond_distance
Co1 O1 2.0019(18)
Co1 O2 2.0892(18)
Co1 N1 2.127(2)
Co1 N2 2.179(2)
Co1 N3 2.211(2)
Co1 N4 2.216(2)
O1 C1 1.281(3)
O2 C2 1.275(3)
N1 C13 1.478(4)
N1 C19 1.475(4)
N1 C25 1.476(3)
N2 C8 1.346(4)
N2 C12 1.352(4)
N3 C14 1.349(3)
N3 C18 1.347(4)
N4 C20 1.343(4)
N4 C24 1.355(4)
C1 C2 1.479(3)
C1 C7 1.406(4)
C2 C3 1.405(4)
C3 H3 0.9500
C3 C4 1.388(4)
C4 H4 0.9500
C4 C5 1.391(5)
C5 H5 0.9500
C5 C6 1.381(5)
C6 H6 0.9500
C6 C7 1.388(4)
C7 H7 0.9500
C8 C9 1.393(4)
C8 C26 1.493(5)
C9 H9 0.9500
C9 C10 1.377(6)
C10 H10 0.9500
C10 C11 1.371(6)
C11 H11 0.9500
C11 C12 1.376(4)
C12 C13 1.508(4)
C13 H13A 0.9900
C13 H13B 0.9900
C14 C15 1.395(4)
C14 C27 1.495(4)
C15 H15 0.9500
C15 C16 1.377(5)
C16 H16 0.9500
C16 C17 1.389(4)
C17 H17 0.9500
C17 C18 1.377(4)
C18 C19 1.516(3)
C19 H19A 0.9900
C19 H19B 0.9900
C20 C21 1.398(4)
C20 C28 1.497(4)
C21 H21 0.9500
C21 C22 1.369(5)
C22 H22 0.9500
C22 C23 1.389(5)
C23 H23 0.9500
C23 C24 1.375(4)
C24 C25 1.509(4)
C25 H25A 0.9900
C25 H25B 0.9900
C26 H26A 0.9800
C26 H26B 0.9800
C26 H26C 0.9800
C27 H27A 0.9800
C27 H27B 0.9800
C27 H27C 0.9800
C28 H28A 0.9800
C28 H28B 0.9800
C28 H28C 0.9800
P1 F1 1.6001(19)
P1 F2 1.6001(18)
P1 F3 1.599(2)
P1 F4 1.605(2)
P1 F5 1.5956(19)
P1 F6 1.5979(18)
C1A H1A 0.9500
C1A C2A 1.3900
C1A C6A 1.3900
C2A H2A 0.9500
C2A C3A 1.3900
C3A H3A 0.9500
C3A C4A 1.3900
C4A H4A 0.9500
C4A C5A 1.3900
C5A H5A 0.9500
C5A C6A 1.3900
C6A C7A 1.495(13)
C7A H7AA 0.9800
C7A H7AB 0.9800
C7A H7AC 0.9800
C1B H1B 0.9500
C1B C2B 1.3900
C1B C6B 1.3900
C2B H2B 0.9500
C2B C3B 1.3900
C3B H3B 0.9500
C3B C4B 1.3900
C4B H4B 0.9500
C4B C5B 1.3900
C5B H5B 0.9500
C5B C6B 1.3900
C6B C7B 1.510(15)
C7B H7BA 0.9800
C7B H7BB 0.9800
C7B H7BC 0.9800
C1C H1C 0.9500
C1C C2C 1.3900
C1C C6C 1.3900
C2C H2C 0.9500
C2C C3C 1.3900
C3C H3C 0.9500
C3C C4C 1.3900
C4C H4C 0.9500
C4C C5C 1.3900
C5C H5C 0.9500
C5C C6C 1.3900
C6C C7C 1.47(4)
C7C H7CA 0.9800
C7C H7CB 0.9800
C7C H7CC 0.9800

loop_
_geom_torsion_atom_site_label_1
_geom_torsion_atom_site_label_2
_geom_torsion_atom_site_label_3
_geom_torsion_atom_site_label_4
_geom_torsion
Co1 O1 C1 C2 -5.4(3)
Co1 O1 C1 C7 174.73(19)
Co1 O2 C2 C1 7.8(3)
Co1 O2 C2 C3 -171.21(18)
Co1 N1 C13 C12 -21.5(3)
Co1 N1 C19 C18 -44.8(3)
Co1 N1 C25 C24 43.9(2)
Co1 N2 C8 C9 -164.8(2)
Co1 N2 C8 C26 16.7(4)
Co1 N2 C12 C11 166.0(3)
Co1 N2 C12 C13 -19.4(3)
Co1 N3 C14 C15 172.0(2)
Co1 N3 C14 C27 -8.5(4)
Co1 N3 C18 C17 -175.5(2)
Co1 N3 C18 C19 2.7(3)
Co1 N4 C20 C21 162.4(2)
Co1 N4 C20 C28 -18.2(4)
Co1 N4 C24 C23 -165.4(2)
Co1 N4 C24 C25 17.5(3)
O1 Co1 O2 C2 -8.13(17)
O1 Co1 N1 C13 -160.0(4)
O1 Co1 N1 C19 -40.0(5)
O1 Co1 N1 C25 79.0(5)
O1 Co1 N2 C8 -10.5(3)
O1 Co1 N2 C12 -176.97(17)
O1 Co1 N3 C14 -28.1(2)
O1 Co1 N3 C18 147.23(18)
O1 Co1 N4 C20 31.3(2)
O1 Co1 N4 C24 -163.33(18)
O1 C1 C2 O2 -1.9(3)
O1 C1 C2 C3 177.0(2)
O1 C1 C7 C6 -177.1(3)
O2 Co1 O1 C1 7.16(18)
O2 Co1 N1 C13 -172.98(18)
O2 Co1 N1 C19 -52.99(17)
O2 Co1 N1 C25 66.08(18)
O2 Co1 N3 C14 -106.0(2)
O2 Co1 N3 C18 69.34(19)
O2 Co1 N4 C20 109.9(2)
O2 Co1 N4 C24 -84.70(18)
O2 C2 C3 C4 178.6(3)
N1 Co1 O1 C1 -6.1(6)
N1 Co1 O2 C2 169.31(17)
N1 Co1 N2 C8 171.7(3)
N1 Co1 N2 C12 5.26(18)
N1 Co1 N3 C14 163.0(3)
N1 Co1 N3 C18 -21.72(19)
N1 Co1 N4 C20 -159.8(2)
N1 Co1 N4 C24 5.53(18)
N2 Co1 O1 C1 -174.69(18)
N2 Co1 N1 C13 9.09(18)
N2 Co1 N1 C19 129.09(18)
N2 Co1 N1 C25 -111.84(18)
N2 Co1 N3 C14 81.1(2)
N2 Co1 N3 C18 -103.57(19)
N2 Co1 N4 C20 -76.4(2)
N2 Co1 N4 C24 88.94(19)
N2 C8 C9 C10 1.7(5)
N2 C12 C13 N1 28.8(4)
N3 Co1 O1 C1 -79.33(19)
N3 Co1 O2 C2 91.89(17)
N3 Co1 N1 C13 -84.65(18)
N3 Co1 N1 C19 35.35(17)
N3 Co1 N1 C25 154.41(19)
N3 Co1 N2 C8 -111.3(3)
N3 Co1 N2 C12 82.32(19)
N3 Co1 N4 C20 -157.3(2)
N3 Co1 N4 C24 8.0(3)
N3 C14 C15 C16 2.8(4)
N3 C18 C19 N1 28.5(4)
N4 Co1 O1 C1 97.29(19)
N4 Co1 O2 C2 -110.88(17)
N4 Co1 N1 C13 94.35(18)
N4 Co1 N1 C19 -145.65(18)
N4 Co1 N1 C25 -26.58(17)
N4 Co1 N2 C8 91.3(3)
N4 Co1 N2 C12 -75.18(18)
N4 Co1 N3 C14 160.4(2)
N4 Co1 N3 C18 -24.2(3)
N4 C20 C21 C22 0.6(5)
N4 C24 C25 N1 -42.5(3)
C1 C2 C3 C4 -0.2(4)
C2 C1 C7 C6 3.0(5)
C2 C3 C4 C5 2.6(5)
C3 C4 C5 C6 -1.0(5)
C4 C5 C6 C7 -1.4(5)
C5 C6 C7 C1 0.1(6)
C7 C1 C2 O2 178.0(2)
C7 C1 C2 C3 -3.1(4)
C8 N2 C12 C11 -2.2(4)
C8 N2 C12 C13 172.4(3)
C8 C9 C10 C11 -2.6(6)
C9 C10 C11 C12 1.2(6)
C10 C11 C12 N2 1.3(5)
C10 C11 C12 C13 -173.3(3)
C11 C12 C13 N1 -156.4(3)
C12 N2 C8 C9 0.7(4)
C12 N2 C8 C26 -177.9(3)
C13 N1 C19 C18 73.6(3)
C13 N1 C25 C24 -75.0(3)
C14 N3 C18 C17 0.5(4)
C14 N3 C18 C19 178.6(3)
C14 C15 C16 C17 -0.1(5)
C15 C16 C17 C18 -2.4(5)
C16 C17 C18 N3 2.3(5)
C16 C17 C18 C19 -175.8(3)
C17 C18 C19 N1 -153.3(3)
C18 N3 C14 C15 -3.0(4)
C18 N3 C14 C27 176.4(2)
C19 N1 C13 C12 -138.3(2)
C19 N1 C25 C24 159.4(2)
C20 N4 C24 C23 1.8(4)
C20 N4 C24 C25 -175.3(2)
C20 C21 C22 C23 1.2(5)
C21 C22 C23 C24 -1.4(5)
C22 C23 C24 N4 0.0(5)
C22 C23 C24 C25 176.8(3)
C23 C24 C25 N1 140.4(3)
C24 N4 C20 C21 -2.0(4)
C24 N4 C20 C28 177.4(3)
C25 N1 C13 C12 95.9(3)
C25 N1 C19 C18 -160.3(2)
C26 C8 C9 C10 -179.7(3)
C27 C14 C15 C16 -176.6(3)
C28 C20 C21 C22 -178.9(3)
C1A C2A C3A C4A 0.0
C2A C1A C6A C5A 0.0
C2A C1A C6A C7A -177.7(9)
C2A C3A C4A C5A 0.0
C3A C4A C5A C6A 0.0
C4A C5A C6A C1A 0.0
C4A C5A C6A C7A 177.7(9)
C6A C1A C2A C3A 0.0
C1B C2B C3B C4B 0.0
C2B C1B C6B C5B 0.0
C2B C1B C6B C7B 175.0(8)
C2B C3B C4B C5B 0.0
C3B C4B C5B C6B 0.0
C4B C5B C6B C1B 0.0
C4B C5B C6B C7B -175.0(8)
C6B C1B C2B C3B 0.0
C1C C2C C3C C4C 0.0
C2C C1C C6C C5C 0.0
C2C C1C C6C C7C 178(3)
C2C C3C C4C C5C 0.0
C3C C4C C5C C6C 0.0
C4C C5C C6C C1C 0.0
C4C C5C C6C C7C -178(3)
C6C C1C C2C C3C 0.0

loop_
_exptl_oxdiff_crystal_face_indexfrac_h
_exptl_oxdiff_crystal_face_indexfrac_k
_exptl_oxdiff_crystal_face_indexfrac_l
_exptl_oxdiff_crystal_face_x
_exptl_oxdiff_crystal_face_y
_exptl_oxdiff_crystal_face_z
-3.7858 0.1347 -4.9397 0.1025 0.7778 0.6201
1.8036 8.5004 -1.3312 -0.0902 -0.6919 0.7164
3.8780 0.4801 4.7942 -0.1080 -0.8199 -0.5622
-1.4769 -8.5570 1.7768 0.0815 0.6264 -0.7752
1.4690 4.6002 -7.4420 0.5117 -0.0664 0.8566
5.0566 -4.1964 -5.3705 0.9508 -0.1250 -0.2833
-5.0580 4.1533 5.4166 -0.9529 0.1252 0.2763
